data_4319889
loop_
_publ_author_name
'Jesse Taylor'
'John Caruso'
'Amy Newlon'
'Ulrich Englich'
'Karin Ruhlandt-Senge'
'James T. Spencer'

_publ_section_title
;
 Polyhedral-Based Nonlinear Optical Materials. 3.1 Synthetic Studies of
 Cyclopentadiene- and Cycloheptatriene-Substituted Polyhedral Compounds:
 Synthesis of 1,12-[(C7H7)C2B10H10(C5H3Me2)] and Related Species
;
_journal_name_full 'Inorganic Chemistry'
_journal_page_first 3381
_journal_page_last 3388
_journal_paper_doi 10.1021/ic000777t
_journal_volume 40
_journal_year 2001
_chemical_formula_sum 'C16 H26 B10'
_chemical_formula_weight 326.47
_chemical_name_systematic
; 
 ? 
;
_space_group_IT_number 14
_symmetry_cell_setting monoclinic
_symmetry_space_group_name_Hall '-P 2ybc'
_symmetry_space_group_name_H-M 'P 1 21/c 1'
_atom_sites_solution_hydrogens geom
_atom_sites_solution_primary direct
_atom_sites_solution_secondary difmap
_audit_creation_method SHELXL-97
_cell_angle_alpha 90.00
_cell_angle_beta 99.146(2)
_cell_angle_gamma 90.00
_cell_formula_units_Z 4
_cell_length_a 7.7207(7)
_cell_length_b 15.8730(14)
_cell_length_c 15.5493(13)
_cell_measurement_reflns_used 2083
_cell_measurement_temperature 95(2)
_cell_volume 1881.4(3)
_computing_cell_refinement 'Bruker SMART'
_computing_data_collection 'Bruker SMART'
_computing_data_reduction 'Bruker SHELXTL'
_computing_molecular_graphics 'Bruker SHELXTL'
_computing_publication_material 'Bruker SHELXTL'
_computing_structure_refinement 'SHELXL-97 (Sheldrick, 1997)'
_computing_structure_solution 'SHELXS-97 (Sheldrick, 1990)'
_diffrn_ambient_temperature 95(2)
_diffrn_measured_fraction_theta_full 0.999
_diffrn_measured_fraction_theta_max 0.999
_diffrn_measurement_device_type 'CCD area detector'
_diffrn_measurement_method 'phi and omega scans'
_diffrn_radiation_monochromator graphite
_diffrn_radiation_source 'fine-focus sealed tube'
_diffrn_radiation_type MoK\a
_diffrn_radiation_wavelength 0.71073
_diffrn_reflns_av_R_equivalents 0.0667
_diffrn_reflns_av_sigmaI/netI 0.0645
_diffrn_reflns_limit_h_max 8
_diffrn_reflns_limit_h_min -8
_diffrn_reflns_limit_k_max 18
_diffrn_reflns_limit_k_min -18
_diffrn_reflns_limit_l_max 17
_diffrn_reflns_limit_l_min -12
_diffrn_reflns_number 9325
_diffrn_reflns_theta_full 23.99
_diffrn_reflns_theta_max 23.99
_diffrn_reflns_theta_min 1.85
_diffrn_standards_decay_% No
_exptl_absorpt_coefficient_mu 0.057
_exptl_absorpt_correction_T_max 0.9966
_exptl_absorpt_correction_T_min 0.9777
_exptl_absorpt_correction_type multi-scan
_exptl_absorpt_process_details 'Blessing, Acta Cryst. (1995) A51 33-38.'
_exptl_crystal_colour colorless
_exptl_crystal_density_diffrn 1.153
_exptl_crystal_density_method 'not measured'
_exptl_crystal_description block
_exptl_crystal_F_000 688
_exptl_crystal_size_max 0.40
_exptl_crystal_size_mid 0.12
_exptl_crystal_size_min 0.06
_refine_diff_density_max 0.580
_refine_diff_density_min -0.578
_refine_diff_density_rms 0.067
_refine_ls_extinction_method none
_refine_ls_goodness_of_fit_ref 1.034
_refine_ls_hydrogen_treatment mixed
_refine_ls_matrix_type full
_refine_ls_number_parameters 295
_refine_ls_number_reflns 2949
_refine_ls_number_restraints 0
_refine_ls_restrained_S_all 1.034
_refine_ls_R_factor_all 0.1143
_refine_ls_R_factor_gt 0.0761
_refine_ls_shift/su_max 0.000
_refine_ls_shift/su_mean 0.000
_refine_ls_structure_factor_coef Fsqd
_refine_ls_weighting_details 'calc w=1/[\s^2^(Fo^2^)+(0.1324P)^2^+1.5303P] where P=(Fo^2^+2Fc^2^)/3'
_refine_ls_weighting_scheme calc
_refine_ls_wR_factor_gt 0.2050
_refine_ls_wR_factor_ref 0.2317
_reflns_number_gt 1976
_reflns_number_total 2949
_reflns_threshold_expression >2sigma(I)
_cod_data_source_file ic000777t_2.cif
_cod_data_source_block ube106
_cod_depositor_comments
;
The following automatic conversions were performed:

'_symmetry_cell_setting' value 'Monoclinic' changed to 'monoclinic'
according to the built-in table from CIF Core dictionary named
'cif_core.dic' version 2.4.1 from 2010-06-29.

Automatic conversion script
Id: cif_fix_values 1646 2011-03-28 12:23:43Z adriana 
;
_cod_database_code 4319889

loop_
_symmetry_equiv_pos_as_xyz
'x, y, z'
'-x, y+1/2, -z+1/2'
'-x, -y, -z'
'x, -y-1/2, z-1/2'

loop_
_atom_site_label
_atom_site_type_symbol
_atom_site_fract_x
_atom_site_fract_y
_atom_site_fract_z
_atom_site_U_iso_or_equiv
_atom_site_adp_type
_atom_site_occupancy
_atom_site_symmetry_multiplicity
_atom_site_calc_flag
_atom_site_refinement_flags
_atom_site_disorder_assembly
_atom_site_disorder_group
C1 C 0.8714(4) 0.3691(2) 0.6671(2) 0.0153(8) Uani 1 1 d . . .
C2 C 0.7475(4) 0.3736(2) 0.5833(2) 0.0168(8) Uani 1 1 d . . .
C3 C 0.7895(5) 0.3758(2) 0.5000(2) 0.0177(8) Uani 1 1 d . . .
H3A H 0.908(5) 0.381(2) 0.493(2) 0.021 Uiso 1 1 d . . .
C4 C 0.6242(4) 0.3826(2) 0.4372(2) 0.0165(8) Uani 1 1 d . . .
C5 C 0.4891(4) 0.3841(2) 0.4815(2) 0.0173(8) Uani 1 1 d . . .
C6 C 0.5567(5) 0.3781(2) 0.5768(2) 0.0197(8) Uani 1 1 d . . .
H6A H 0.518(4) 0.418(2) 0.610(2) 0.024 Uiso 1 1 d . . .
H6B H 0.508(4) 0.329(2) 0.604(2) 0.024 Uiso 1 1 d . . .
C7 C 0.6173(5) 0.3854(2) 0.3400(2) 0.0227(9) Uani 1 1 d . . .
H7A H 0.7369 0.3840 0.3264 0.034 Uiso 1 1 calc R . .
H7B H 0.5590 0.4374 0.3170 0.034 Uiso 1 1 calc R . .
H7C H 0.5516 0.3366 0.3135 0.034 Uiso 1 1 calc R . .
C8 C 0.2958(4) 0.3889(2) 0.4479(2) 0.0228(9) Uani 1 1 d . . .
H8A H 0.2306 0.3882 0.4971 0.034 Uiso 1 1 calc R . .
H8B H 0.2607 0.3404 0.4101 0.034 Uiso 1 1 calc R . .
H8C H 0.2700 0.4411 0.4147 0.034 Uiso 1 1 calc R . .
B2 B 0.9419(5) 0.2723(3) 0.7094(3) 0.0191(9) Uani 1 1 d . . .
H2 H 0.900(4) 0.216(2) 0.677(2) 0.023 Uiso 1 1 d . . .
B3 B 1.0872(5) 0.3418(3) 0.6665(3) 0.0183(9) Uani 1 1 d . . .
H3 H 1.131(4) 0.327(2) 0.607(2) 0.022 Uiso 1 1 d . . .
B4 B 1.0297(5) 0.4471(3) 0.6892(3) 0.0185(9) Uani 1 1 d . . .
H4 H 1.033(4) 0.495(2) 0.642(2) 0.022 Uiso 1 1 d . . .
B5 B 0.8468(5) 0.4429(3) 0.7459(3) 0.0193(9) Uani 1 1 d . . .
H5 H 0.742(4) 0.493(2) 0.734(2) 0.023 Uiso 1 1 d . . .
B6 B 0.7923(5) 0.3351(3) 0.7587(3) 0.0181(9) Uani 1 1 d . . .
H6 H 0.668(5) 0.315(2) 0.754(2) 0.022 Uiso 1 1 d . . .
B7 B 1.1545(5) 0.2897(3) 0.7666(2) 0.0179(9) Uani 1 1 d . . .
H7 H 1.257(4) 0.242(2) 0.776(2) 0.021 Uiso 1 1 d . . .
B8 B 1.2093(5) 0.3977(3) 0.7544(3) 0.0180(9) Uani 1 1 d . . .
H8 H 1.342(5) 0.413(2) 0.759(2) 0.022 Uiso 1 1 d . . .
B9 B 1.0599(5) 0.4605(3) 0.8037(3) 0.0207(10) Uani 1 1 d . . .
H9 H 1.108(4) 0.521(2) 0.839(2) 0.025 Uiso 1 1 d . . .
B10 B 0.9136(5) 0.3909(3) 0.8460(3) 0.0215(10) Uani 1 1 d . . .
H10 H 0.857(4) 0.407(2) 0.906(2) 0.026 Uiso 1 1 d . . .
B11 B 0.9718(5) 0.2859(3) 0.8237(3) 0.0198(9) Uani 1 1 d . . .
H11 H 0.965(4) 0.236(2) 0.868(2) 0.024 Uiso 1 1 d . . .
C12 C 1.1296(4) 0.3629(2) 0.8463(2) 0.0174(8) Uani 1 1 d . . .
C13 C 1.2521(4) 0.3595(2) 0.9332(2) 0.0199(8) Uani 1 1 d . . .
C14 C 1.4256(5) 0.3474(2) 0.9346(2) 0.0206(8) Uani 1 1 d . . .
H14A H 1.463(5) 0.343(2) 0.882(2) 0.025 Uiso 1 1 d . . .
C15 C 1.5576(5) 0.3387(2) 1.0117(2) 0.0219(9) Uani 1 1 d . . .
H15A H 1.658(5) 0.307(2) 1.004(2) 0.026 Uiso 1 1 d . . .
C16 C 1.5499(5) 0.3777(2) 1.0879(2) 0.0252(9) Uani 1 1 d . . .
H16A H 1.649(5) 0.364(2) 1.141(2) 0.030 Uiso 1 1 d . . .
C17 C 1.4085(5) 0.4381(2) 1.0988(3) 0.0243(9) Uani 1 1 d . . .
H17A H 1.396(5) 0.480(2) 1.048(2) 0.029 Uiso 1 1 d . . .
H17B H 1.434(5) 0.465(2) 1.156(2) 0.029 Uiso 1 1 d . . .
C18 C 1.2404(5) 0.3894(2) 1.0881(2) 0.0244(9) Uani 1 1 d . . .
H18A H 1.180(5) 0.377(2) 1.142(2) 0.029 Uiso 1 1 d . . .
C19 C 1.1690(5) 0.3565(2) 1.0118(2) 0.0231(9) Uani 1 1 d . . .
H19A H 1.055(5) 0.326(2) 1.006(2) 0.028 Uiso 1 1 d . . .

loop_
_atom_site_aniso_label
_atom_site_aniso_U_11
_atom_site_aniso_U_22
_atom_site_aniso_U_33
_atom_site_aniso_U_23
_atom_site_aniso_U_13
_atom_site_aniso_U_12
C1 0.0122(18) 0.021(2) 0.0127(19) -0.0004(14) 0.0020(14) -0.0014(14)
C2 0.0132(18) 0.0173(18) 0.020(2) 0.0004(14) 0.0021(14) -0.0025(14)
C3 0.0145(19) 0.023(2) 0.0148(19) 0.0003(14) 0.0009(14) 0.0002(16)
C4 0.0188(19) 0.0163(18) 0.0139(19) 0.0007(14) 0.0012(14) 0.0003(15)
C5 0.0191(19) 0.0186(18) 0.0130(18) 0.0001(14) -0.0008(14) 0.0008(15)
C6 0.019(2) 0.023(2) 0.017(2) -0.0031(16) 0.0034(15) 0.0012(16)
C7 0.022(2) 0.029(2) 0.017(2) 0.0007(15) 0.0011(15) -0.0015(17)
C8 0.0178(19) 0.032(2) 0.018(2) 0.0008(16) -0.0003(15) 0.0052(16)
B2 0.017(2) 0.019(2) 0.021(2) -0.0009(17) 0.0032(17) -0.0009(17)
B3 0.011(2) 0.026(2) 0.017(2) -0.0034(17) 0.0012(16) 0.0013(17)
B4 0.015(2) 0.021(2) 0.018(2) -0.0012(17) -0.0012(17) -0.0017(17)
B5 0.019(2) 0.024(2) 0.014(2) -0.0008(17) 0.0011(17) 0.0034(18)
B6 0.013(2) 0.025(2) 0.016(2) 0.0027(17) 0.0031(16) -0.0023(18)
B7 0.014(2) 0.023(2) 0.016(2) -0.0017(17) 0.0024(16) 0.0020(18)
B8 0.015(2) 0.025(2) 0.015(2) -0.0006(17) 0.0031(16) -0.0012(18)
B9 0.020(2) 0.025(2) 0.017(2) -0.0006(17) 0.0030(17) 0.0027(18)
B10 0.015(2) 0.032(3) 0.016(2) -0.0027(18) 0.0016(17) 0.0049(19)
B11 0.016(2) 0.026(2) 0.016(2) 0.0051(18) -0.0002(17) -0.0047(18)
C12 0.0153(19) 0.020(2) 0.0169(19) -0.0017(14) 0.0023(15) -0.0002(14)
C13 0.019(2) 0.025(2) 0.0161(19) -0.0002(15) 0.0024(15) 0.0014(15)
C14 0.020(2) 0.024(2) 0.018(2) 0.0005(16) 0.0024(16) 0.0031(16)
C15 0.0161(19) 0.026(2) 0.022(2) 0.0032(16) 0.0001(15) 0.0019(16)
C16 0.021(2) 0.034(2) 0.018(2) -0.0029(16) -0.0032(16) 0.0001(17)
C17 0.029(2) 0.028(2) 0.016(2) -0.0023(17) 0.0036(16) 0.0010(18)
C18 0.024(2) 0.029(2) 0.022(2) 0.0019(17) 0.0065(17) 0.0030(17)
C19 0.021(2) 0.027(2) 0.021(2) 0.0046(16) 0.0031(16) -0.0025(17)

loop_
_atom_type_symbol
_atom_type_description
_atom_type_scat_dispersion_real
_atom_type_scat_dispersion_imag
_atom_type_scat_source
C C 0.0033 0.0016 'International Tables Vol C Tables 4.2.6.8 and 6.1.1.4'
H H 0.0000 0.0000 'International Tables Vol C Tables 4.2.6.8 and 6.1.1.4'
B B 0.0013 0.0007 'International Tables Vol C Tables 4.2.6.8 and 6.1.1.4'

loop_
_geom_angle_atom_site_label_1
_geom_angle_atom_site_label_2
_geom_angle_atom_site_label_3
_geom_angle
_geom_angle_site_symmetry_1
_geom_angle_site_symmetry_3
_geom_angle_publ_flag
C2 C1 B6 118.4(3) . . ?
C2 C1 B3 119.6(3) . . ?
B6 C1 B3 113.3(3) . . ?
C2 C1 B2 119.7(3) . . ?
B6 C1 B2 62.5(2) . . ?
B3 C1 B2 62.0(2) . . ?
C2 C1 B5 117.4(3) . . ?
B6 C1 B5 62.2(2) . . ?
B3 C1 B5 113.0(3) . . ?
B2 C1 B5 113.4(3) . . ?
C2 C1 B4 118.2(3) . . ?
B6 C1 B4 113.1(3) . . ?
B3 C1 B4 61.9(2) . . ?
B2 C1 B4 113.0(3) . . ?
B5 C1 B4 61.9(2) . . ?
C3 C2 C6 108.5(3) . . ?
C3 C2 C1 127.3(3) . . ?
C6 C2 C1 124.2(3) . . ?
C2 C3 C4 108.2(3) . . ?
C2 C3 H3A 119(2) . . ?
C4 C3 H3A 132(2) . . ?
C5 C4 C3 108.8(3) . . ?
C5 C4 C7 127.6(3) . . ?
C3 C4 C7 123.6(3) . . ?
C4 C5 C6 109.3(3) . . ?
C4 C5 C8 129.4(3) . . ?
C6 C5 C8 121.3(3) . . ?
C2 C6 C5 105.1(3) . . ?
C2 C6 H6A 115(2) . . ?
C5 C6 H6A 116(2) . . ?
C2 C6 H6B 112(2) . . ?
C5 C6 H6B 112(2) . . ?
H6A C6 H6B 97(3) . . ?
C4 C7 H7A 109.5 . . ?
C4 C7 H7B 109.5 . . ?
H7A C7 H7B 109.5 . . ?
C4 C7 H7C 109.5 . . ?
H7A C7 H7C 109.5 . . ?
H7B C7 H7C 109.5 . . ?
C5 C8 H8A 109.5 . . ?
C5 C8 H8B 109.5 . . ?
H8A C8 H8B 109.5 . . ?
C5 C8 H8C 109.5 . . ?
H8A C8 H8C 109.5 . . ?
H8B C8 H8C 109.5 . . ?
C1 B2 B7 105.4(3) . . ?
C1 B2 B11 104.9(3) . . ?
B7 B2 B11 60.7(2) . . ?
C1 B2 B3 58.9(2) . . ?
B7 B2 B3 59.9(2) . . ?
B11 B2 B3 108.2(3) . . ?
C1 B2 B6 58.7(2) . . ?
B7 B2 B6 108.1(3) . . ?
B11 B2 B6 59.4(2) . . ?
B3 B2 B6 107.7(3) . . ?
C1 B2 H2 120.8(18) . . ?
B7 B2 H2 124.8(18) . . ?
B11 B2 H2 125.1(18) . . ?
B3 B2 H2 120.5(18) . . ?
B6 B2 H2 120.6(18) . . ?
C1 B3 B7 105.2(3) . . ?
C1 B3 B8 105.5(3) . . ?
B7 B3 B8 60.6(2) . . ?
C1 B3 B2 59.0(2) . . ?
B7 B3 B2 59.6(2) . . ?
B8 B3 B2 108.2(3) . . ?
C1 B3 B4 59.4(2) . . ?
B7 B3 B4 108.3(3) . . ?
B8 B3 B4 59.7(2) . . ?
B2 B3 B4 108.5(3) . . ?
C1 B3 H3 120.3(18) . . ?
B7 B3 H3 125.0(18) . . ?
B8 B3 H3 125.4(18) . . ?
B2 B3 H3 119.8(18) . . ?
B4 B3 H3 120.4(18) . . ?
C1 B4 B8 105.1(3) . . ?
C1 B4 B9 105.1(3) . . ?
B8 B4 B9 60.7(2) . . ?
C1 B4 B3 58.7(2) . . ?
B8 B4 B3 59.9(2) . . ?
B9 B4 B3 108.3(3) . . ?
C1 B4 B5 58.8(2) . . ?
B8 B4 B5 108.2(3) . . ?
B9 B4 B5 59.7(2) . . ?
B3 B4 B5 107.8(3) . . ?
C1 B4 H4 117.9(18) . . ?
B8 B4 H4 127.8(18) . . ?
B9 B4 H4 126.7(18) . . ?
B3 B4 H4 120.1(18) . . ?
B5 B4 H4 118.6(18) . . ?
C1 B5 B10 105.0(3) . . ?
C1 B5 B9 105.6(3) . . ?
B10 B5 B9 60.5(2) . . ?
C1 B5 B4 59.3(2) . . ?
B10 B5 B4 108.1(3) . . ?
B9 B5 B4 59.9(2) . . ?
C1 B5 B6 58.8(2) . . ?
B10 B5 B6 59.6(2) . . ?
B9 B5 B6 108.2(3) . . ?
B4 B5 B6 108.1(3) . . ?
C1 B5 H5 121.1(17) . . ?
B10 B5 H5 125.3(16) . . ?
B9 B5 H5 123.9(17) . . ?
B4 B5 H5 119.5(17) . . ?
B6 B5 H5 121.4(17) . . ?
C1 B6 B10 105.3(3) . . ?
C1 B6 B11 105.2(3) . . ?
B10 B6 B11 60.5(2) . . ?
C1 B6 B5 59.0(2) . . ?
B10 B6 B5 59.8(2) . . ?
B11 B6 B5 108.1(3) . . ?
C1 B6 B2 58.8(2) . . ?
B10 B6 B2 108.1(3) . . ?
B11 B6 B2 59.7(2) . . ?
B5 B6 B2 107.9(3) . . ?
C1 B6 H6 120.0(19) . . ?
B10 B6 H6 127.3(19) . . ?
B11 B6 H6 124(2) . . ?
B5 B6 H6 123(2) . . ?
B2 B6 H6 117.4(19) . . ?
C12 B7 B2 105.4(3) . . ?
C12 B7 B3 105.4(3) . . ?
B2 B7 B3 60.5(2) . . ?
C12 B7 B11 58.6(2) . . ?
B2 B7 B11 59.9(2) . . ?
B3 B7 B11 108.0(3) . . ?
C12 B7 B8 59.1(2) . . ?
B2 B7 B8 108.3(3) . . ?
B3 B7 B8 59.8(2) . . ?
B11 B7 B8 107.8(3) . . ?
C12 B7 H7 121.7(17) . . ?
B2 B7 H7 124.3(18) . . ?
B3 B7 H7 123.8(17) . . ?
B11 B7 H7 121.5(17) . . ?
B8 B7 H7 120.1(18) . . ?
C12 B8 B4 105.4(3) . . ?
C12 B8 B3 105.1(3) . . ?
B4 B8 B3 60.4(2) . . ?
C12 B8 B7 59.0(2) . . ?
B4 B8 B7 108.1(3) . . ?
B3 B8 B7 59.6(2) . . ?
C12 B8 B9 59.0(2) . . ?
B4 B8 B9 59.8(2) . . ?
B3 B8 B9 108.0(3) . . ?
B7 B8 B9 108.1(3) . . ?
C12 B8 H8 119.2(18) . . ?
B4 B8 H8 127.5(19) . . ?
B3 B8 H8 124.7(18) . . ?
B7 B8 H8 117.6(19) . . ?
B9 B8 H8 122.1(19) . . ?
C12 B9 B5 105.1(3) . . ?
C12 B9 B4 105.1(3) . . ?
B5 B9 B4 60.4(2) . . ?
C12 B9 B10 58.8(2) . . ?
B5 B9 B10 59.7(2) . . ?
B4 B9 B10 107.9(3) . . ?
C12 B9 B8 59.0(2) . . ?
B5 B9 B8 107.8(3) . . ?
B4 B9 B8 59.5(2) . . ?
B10 B9 B8 107.7(3) . . ?
C12 B9 H9 120.6(17) . . ?
B5 B9 H9 125.9(17) . . ?
B4 B9 H9 124.6(17) . . ?
B10 B9 H9 121.5(17) . . ?
B8 B9 H9 119.5(17) . . ?
C12 B10 B6 105.5(3) . . ?
C12 B10 B5 105.6(3) . . ?
B6 B10 B5 60.7(2) . . ?
C12 B10 B11 58.9(2) . . ?
B6 B10 B11 59.8(2) . . ?
B5 B10 B11 108.3(3) . . ?
C12 B10 B9 59.4(2) . . ?
B6 B10 B9 108.6(3) . . ?
B5 B10 B9 59.8(2) . . ?
B11 B10 B9 108.3(3) . . ?
C12 B10 H10 124.2(18) . . ?
B6 B10 H10 121.7(18) . . ?
B5 B10 H10 122.1(18) . . ?
B11 B10 H10 121.3(18) . . ?
B9 B10 H10 121.5(18) . . ?
C12 B11 B6 105.6(3) . . ?
C12 B11 B2 105.5(3) . . ?
B6 B11 B2 60.8(2) . . ?
C12 B11 B10 59.1(2) . . ?
B6 B11 B10 59.7(2) . . ?
B2 B11 B10 108.3(3) . . ?
C12 B11 B7 59.2(2) . . ?
B6 B11 B7 108.2(3) . . ?
B2 B11 B7 59.4(2) . . ?
B10 B11 B7 108.1(3) . . ?
C12 B11 H11 120.1(19) . . ?
B6 B11 H11 126.2(19) . . ?
B2 B11 H11 123.9(19) . . ?
B10 B11 H11 122.0(19) . . ?
B7 B11 H11 118.5(18) . . ?
C13 C12 B11 118.4(3) . . ?
C13 C12 B10 118.4(3) . . ?
B11 C12 B10 62.0(2) . . ?
C13 C12 B7 119.2(3) . . ?
B11 C12 B7 62.2(2) . . ?
B10 C12 B7 112.9(3) . . ?
C13 C12 B8 119.4(3) . . ?
B11 C12 B8 112.9(3) . . ?
B10 C12 B8 112.7(3) . . ?
B7 C12 B8 61.9(2) . . ?
C13 C12 B9 118.8(3) . . ?
B11 C12 B9 112.9(3) . . ?
B10 C12 B9 61.9(2) . . ?
B7 C12 B9 112.9(3) . . ?
B8 C12 B9 62.0(2) . . ?
C14 C13 C19 123.1(3) . . ?
C14 C13 C12 119.6(3) . . ?
C19 C13 C12 116.6(3) . . ?
C13 C14 C15 126.3(3) . . ?
C13 C14 H14A 117(2) . . ?
C15 C14 H14A 117(2) . . ?
C16 C15 C14 124.1(4) . . ?
C16 C15 H15A 121(2) . . ?
C14 C15 H15A 115(2) . . ?
C15 C16 C17 122.3(3) . . ?
C15 C16 H16A 118(2) . . ?
C17 C16 H16A 120(2) . . ?
C16 C17 C18 107.1(3) . . ?
C16 C17 H17A 108(2) . . ?
C18 C17 H17A 106(2) . . ?
C16 C17 H17B 110(2) . . ?
C18 C17 H17B 112(2) . . ?
H17A C17 H17B 113(3) . . ?
C19 C18 C17 122.0(3) . . ?
C19 C18 H18A 118(2) . . ?
C17 C18 H18A 120(2) . . ?
C18 C19 C13 123.7(3) . . ?
C18 C19 H19A 120(2) . . ?
C13 C19 H19A 116(2) . . ?

loop_
_geom_bond_atom_site_label_1
_geom_bond_atom_site_label_2
_geom_bond_distance
_geom_bond_site_symmetry_2
_geom_bond_publ_flag
C1 C2 1.491(5) . ?
C1 B6 1.722(5) . ?
C1 B3 1.723(5) . ?
C1 B2 1.725(5) . ?
C1 B5 1.726(5) . ?
C1 B4 1.735(5) . ?
C2 C3 1.385(5) . ?
C2 C6 1.462(5) . ?
C3 C4 1.482(5) . ?
C3 H3A 0.94(4) . ?
C4 C5 1.338(5) . ?
C4 C7 1.504(5) . ?
C5 C6 1.494(5) . ?
C5 C8 1.503(5) . ?
C6 H6A 0.90(4) . ?
C6 H6B 0.99(4) . ?
C7 H7A 0.9800 . ?
C7 H7B 0.9800 . ?
C7 H7C 0.9800 . ?
C8 H8A 0.9800 . ?
C8 H8B 0.9800 . ?
C8 H8C 0.9800 . ?
B2 B7 1.760(6) . ?
B2 B11 1.768(6) . ?
B2 B3 1.777(6) . ?
B2 B6 1.788(6) . ?
B2 H2 1.05(3) . ?
B3 B7 1.766(6) . ?
B3 B8 1.770(6) . ?
B3 B4 1.779(6) . ?
B3 H3 1.07(3) . ?
B4 B8 1.766(6) . ?
B4 B9 1.772(6) . ?
B4 B5 1.781(6) . ?
B4 H4 1.06(3) . ?
B5 B10 1.765(6) . ?
B5 B9 1.768(6) . ?
B5 B6 1.781(6) . ?
B5 H5 1.13(3) . ?
B6 B10 1.761(6) . ?
B6 B11 1.763(6) . ?
B6 H6 1.00(4) . ?
B7 C12 1.732(5) . ?
B7 B11 1.783(5) . ?
B7 B8 1.784(6) . ?
B7 H7 1.08(3) . ?
B8 C12 1.735(5) . ?
B8 B9 1.787(6) . ?
B8 H8 1.04(3) . ?
B9 C12 1.736(5) . ?
B9 B10 1.779(6) . ?
B9 H9 1.14(3) . ?
B10 C12 1.725(5) . ?
B10 B11 1.775(6) . ?
B10 H10 1.12(3) . ?
B11 C12 1.721(5) . ?
B11 H11 1.05(3) . ?
C12 C13 1.523(5) . ?
C13 C14 1.350(5) . ?
C13 C19 1.469(5) . ?
C14 C15 1.451(5) . ?
C14 H14A 0.91(3) . ?
C15 C16 1.347(5) . ?
C15 H15A 0.95(4) . ?
C16 C17 1.482(5) . ?
C16 H16A 1.06(4) . ?
C17 C18 1.497(5) . ?
C17 H17A 1.03(4) . ?
C17 H17B 0.98(4) . ?
C18 C19 1.332(5) . ?
C18 H18A 1.04(4) . ?
C19 H19A 1.00(4) . ?

loop_
_geom_torsion_atom_site_label_1
_geom_torsion_atom_site_label_2
_geom_torsion_atom_site_label_3
_geom_torsion_atom_site_label_4
_geom_torsion
_geom_torsion_site_symmetry_1
_geom_torsion_site_symmetry_2
_geom_torsion_site_symmetry_3
_geom_torsion_site_symmetry_4
_geom_torsion_publ_flag
C13 C14 C15 C16 -32.3(6) . . . . ?
C14 C15 C16 C17 -3.7(6) . . . . ?
C15 C16 C17 C18 65.6(5) . . . . ?
C16 C17 C18 C19 -68.0(5) . . . . ?
C17 C18 C19 C13 4.3(6) . . . . ?
C18 C19 C13 C14 40.4(6) . . . . ?
C19 C13 C14 C15 -6.7(6) . . . . ?
